data_1529462
loop_
_publ_author_name
'Haipeng Ji'
'Zhaohui Huang'
'Zhiguo Xia'
'Maxim S. Molokeev'
'Victor V. Atuchin'
'Minghao Fang'
'Yangai Liu'

_publ_section_title
;
 Discovery of New Solid Solution Phosphors via Cation
 Substitution-Dependent Phase Transition in M3(PO4)2:Eu2+ (M = Ca/Sr/Ba)
 Quasi-Binary Sets
;
_journal_issue 0
_journal_name_full 'The Journal of Physical Chemistry C'
_journal_page_first 2038
_journal_page_last 2045
_journal_paper_doi 10.1021/jp509743r
_journal_volume 119
_journal_year 2015
_chemical_formula_moiety 'O12 P3, 1.16(Ba), 3.34(Sr)'
_chemical_formula_sum 'Ba1.16 O12 P3 Sr3.34'
_chemical_formula_weight 737.06
_space_group_IT_number 166
_symmetry_cell_setting trigonal
_symmetry_space_group_name_Hall '-R 3 2"'
_symmetry_space_group_name_H-M 'R -3 m :H'
_cell_angle_alpha 90
_cell_angle_beta 90
_cell_angle_gamma 120
_cell_formula_units_Z 2
_cell_length_a 5.46471(11)
_cell_length_b 5.46471(11)
_cell_length_c 20.22347(44)
_cell_measurement_temperature 300
_cell_volume 523.023(19)
_diffrn_ambient_temperature 300
_diffrn_measurement_device_type
;
D8 ADVANCE Bruker
;
_diffrn_radiation_monochromator none
_diffrn_radiation_probe x-ray
_diffrn_radiation_type
;
 Cu K\a~1~~2~
;
_exptl_absorpt_coefficient_mu 60.278
_exptl_crystal_density_diffrn 4.67977
_pd_char_colour
;
colourless
;
_pd_meas_2theta_range_inc 0.01
_pd_meas_2theta_range_max 110
_pd_meas_2theta_range_min 5
_pd_meas_scan_method step
_pd_proc_ls_pref_orient_corr
;
no correction
;
_pd_proc_ls_profile_function PearsonVII
_pd_proc_ls_prof_R_factor 9.150
_pd_proc_ls_prof_wR_expected 5.702
_pd_proc_ls_prof_wR_factor 13.350
_pd_proc_number_of_points 10500
_pd_spec_mount_mode reflection
_refine_ls_goodness_of_fit_all 2.341
_refine_ls_R_I_factor 2.38
_refine_ls_shift/su_max 0.01000
_cod_data_source_file BaSr2PO42_Eu.cif
_cod_data_source_block a
_cod_original_cell_volume 523.024(23)
_cod_original_sg_symbol_Hall
;
-R 3 2"
;
_cod_original_sg_symbol_H-M R-3m
_cod_original_formula_sum
;
Ba1.16 O12 P3 Sr3.34
;
_cod_database_code 1529462

loop_
_symmetry_equiv_pos_as_xyz
'x, y, z'
'-x, -x+y, -z'
'-x, -y, -z'
'-x+1/3, -x+y-1/3, -z-1/3'
'-x+1/3, -y-1/3, -z-1/3'
'-x-1/3, -x+y+1/3, -z+1/3'
'-x-1/3, -y+1/3, -z+1/3'
'-x+y, -x, z'
'-x+y, y, z'
'-x+y+1/3, -x-1/3, z-1/3'
'-x+y+1/3, y-1/3, z-1/3'
'-x+y-1/3, -x+1/3, z+1/3'
'-x+y-1/3, y+1/3, z+1/3'
'-y, -x, z'
'-y, x-y, z'
'-y+1/3, -x-1/3, z-1/3'
'-y+1/3, x-y-1/3, z-1/3'
'-y-1/3, -x+1/3, z+1/3'
'-y-1/3, x-y+1/3, z+1/3'
'y, -x+y, -z'
'y, x, -z'
'y+1/3, -x+y-1/3, -z-1/3'
'y+1/3, x-1/3, -z-1/3'
'y-1/3, -x+y+1/3, -z+1/3'
'y-1/3, x+1/3, -z+1/3'
'x-y, -y, -z'
'x-y, x, -z'
'x-y+1/3, -y-1/3, -z-1/3'
'x-y+1/3, x-1/3, -z-1/3'
'x-y-1/3, -y+1/3, -z+1/3'
'x-y-1/3, x+1/3, -z+1/3'
'x, x-y, z'
'x+1/3, y-1/3, z-1/3'
'x+1/3, x-y-1/3, z-1/3'
'x-1/3, y+1/3, z+1/3'
'x-1/3, x-y+1/3, z+1/3'

loop_
_atom_site_label
_atom_site_type_symbol
_atom_site_fract_x
_atom_site_fract_y
_atom_site_fract_z
_atom_site_occupancy
_atom_site_B_iso_or_equiv
Sr1 Sr 0 0 0 0.800(16) 1.06(10)
Ba1 Ba 0 0 0 0.200(16) 1.06(10)
Sr2 Sr 0 0 0.792269(63) 0.712(19) 0.969(87)
Ba2 Ba 0 0 0.792269(63) 0.288(19) 0.969(87)
P P 0 0 0.59446(20) 1 1.12(11)
O1 O 0 0 0.67138(31) 1 1.29(12)
O2 O 0.48678(39) 0.51322(39) 0.23579(18) 1 1.29(12)

loop_
_diffrn_radiation_wavelength
_diffrn_radiation_wavelength_wt
1.5406 1.0000
1.5443 0.5000

loop_
_geom_angle_atom_site_label_1
_geom_angle_atom_site_label_2
_geom_angle_atom_site_label_3
_geom_angle
_geom_angle_site_symmetry_1
_geom_angle_site_symmetry_3
O1 P O2 109.46(19) 1_555 12_555

loop_
_geom_bond_atom_site_label_1
_geom_bond_atom_site_label_2
_geom_bond_distance
_geom_bond_site_symmetry_2
Sr1 O2 2.606(3) 6_655
Sr2 O1 2.445(6) .
Sr2 O2 2.794(2) 21_446
Sr2 O2 2.804(3) 17_556
P O1 1.555(7) .
P O2 1.541(3) 12_555
